data_1517582
loop_
_publ_author_name
'Shi-Yao Yang'
'Hong-Bo Yuan'
'Xiao-Bin Xu'
'Rong-Bin Huang'

_publ_section_title
;
 Influential factors on assembly of first-row transition metal
 coordination polymers
;
_journal_name_full
;
Inorganica Chimica Acta
;
_journal_page_first 53
_journal_page_last 62
_journal_volume 403
_journal_year 2013
_chemical_formula_moiety '2(C29 H25 Cu3 N O15), 5(C5 H9 N O), 2(H2 O)'
_chemical_formula_sum 'C83 H99 Cu6 N7 O37'
_chemical_formula_weight 2167.93
_space_group_IT_number 15
_symmetry_cell_setting monoclinic
_symmetry_space_group_name_Hall '-C 2yc'
_symmetry_space_group_name_H-M 'C 1 2/c 1'
_atom_sites_solution_hydrogens geom
_atom_sites_solution_primary direct
_atom_sites_solution_secondary difmap
_cell_angle_alpha 90.00
_cell_angle_beta 128.611(3)
_cell_angle_gamma 90.00
_cell_formula_units_Z 4
_cell_length_a 30.528(5)
_cell_length_b 19.241(3)
_cell_length_c 20.103(4)
_cell_measurement_reflns_used 4586
_cell_measurement_temperature 173(2)
_cell_measurement_theta_max 27.0127
_cell_measurement_theta_min 2.2841
_cell_volume 9227(3)
_computing_cell_refinement 'SAINT (Bruker, 2002)'
_computing_data_collection 'SMART (Bruker, 2002)'
_computing_data_reduction 'SAINT (Bruker, 2001)'
_computing_molecular_graphics 'ORTEP-II (Johnson, 1976)'
_computing_publication_material 'SHELXL-97 (Sheldrick, 1997)'
_computing_structure_refinement 'SHELXL-97 (Sheldrick, 1997)'
_computing_structure_solution 'SHELXS-97 (Sheldrick, 1997)'
_diffrn_ambient_temperature 173(2)
_diffrn_measured_fraction_theta_full 0.996
_diffrn_measured_fraction_theta_max 0.929
_diffrn_measurement_device_type 'Bruker APEX area-detector diffractometer'
_diffrn_measurement_method '\f and \w scan'
_diffrn_radiation_monochromator graphite
_diffrn_radiation_source 'fine-focus sealed tube'
_diffrn_radiation_type MoK\a
_diffrn_radiation_wavelength 0.71073
_diffrn_reflns_av_R_equivalents 0.0976
_diffrn_reflns_av_sigmaI/netI 0.1101
_diffrn_reflns_limit_h_max 36
_diffrn_reflns_limit_h_min -40
_diffrn_reflns_limit_k_max 15
_diffrn_reflns_limit_k_min -25
_diffrn_reflns_limit_l_max 26
_diffrn_reflns_limit_l_min -25
_diffrn_reflns_number 27799
_diffrn_reflns_theta_full 26.00
_diffrn_reflns_theta_max 28.44
_diffrn_reflns_theta_min 1.36
_exptl_absorpt_coefficient_mu 1.450
_exptl_absorpt_correction_T_max 0.8228
_exptl_absorpt_correction_T_min 0.7133
_exptl_absorpt_correction_type multi-scan
_exptl_absorpt_process_details 'SADABS (Bruker, 2002)'
_exptl_crystal_colour green
_exptl_crystal_density_diffrn 1.561
_exptl_crystal_density_method 'not measured'
_exptl_crystal_description block
_exptl_crystal_F_000 4464
_exptl_crystal_size_max 0.25
_exptl_crystal_size_mid 0.15
_exptl_crystal_size_min 0.14
_refine_diff_density_max 2.238
_refine_diff_density_min -0.658
_refine_diff_density_rms 0.159
_refine_ls_extinction_method none
_refine_ls_goodness_of_fit_ref 1.061
_refine_ls_hydrogen_treatment mixed
_refine_ls_matrix_type full
_refine_ls_number_parameters 679
_refine_ls_number_reflns 10781
_refine_ls_number_restraints 44
_refine_ls_restrained_S_all 1.065
_refine_ls_R_factor_all 0.0935
_refine_ls_R_factor_gt 0.0646
_refine_ls_shift/su_max 0.003
_refine_ls_shift/su_mean 0.000
_refine_ls_structure_factor_coef Fsqd
_refine_ls_weighting_details 'calc w=1/[\s^2^(Fo^2^)+(0.0845P)^2^+0.0000P] where P=(Fo^2^+2Fc^2^)/3'
_refine_ls_weighting_scheme calc
_refine_ls_wR_factor_gt 0.1774
_refine_ls_wR_factor_ref 0.1901
_reflns_number_gt 7206
_reflns_number_total 10781
_reflns_threshold_expression >2sigma(I)
_cod_data_source_file ICA-2013-403-53-62-11.cif
_cod_data_source_block {[Cu2(ip)2(nmp)2{Cu2(ip)2(H2O)2}2].5NMP.2H2O}n
_cod_depositor_comments
;
The following automatic conversions were performed:

'_exptl_absorpt_correction_type' value 'Multi-scan' changed to
'multi-scan' according to the built-in table from CIF Core dictionary
named 'cif_core.dic' version 2.4.1 from 2010-06-29.

Automatic conversion script
Id: cif_fix_values 2281 2013-09-26 08:29:07Z andrius 
;
_cod_original_sg_symbol_Hall '-C 2yc''
_cod_original_sg_symbol_H-M C2/c
_cod_database_code 1517582

loop_
_symmetry_equiv_pos_as_xyz
'x, y, z'
'-x, y, -z+1/2'
'x+1/2, y+1/2, z'
'-x+1/2, y+1/2, -z+1/2'
'-x, -y, -z'
'x, -y, z-1/2'
'-x+1/2, -y+1/2, -z'
'x+1/2, -y+1/2, z-1/2'

loop_
_atom_site_label
_atom_site_type_symbol
_atom_site_fract_x
_atom_site_fract_y
_atom_site_fract_z
_atom_site_U_iso_or_equiv
_atom_site_adp_type
_atom_site_occupancy
_atom_site_symmetry_multiplicity
_atom_site_calc_flag
_atom_site_refinement_flags
_atom_site_disorder_assembly
_atom_site_disorder_group
Cu1 Cu 0.004766(5) 0.442446(9) 0.190019(9) 0.01403(5) Uani 1 1 d . . .
Cu2 Cu 0.211166(6) 0.642381(9) 0.740775(9) 0.01558(5) Uani 1 1 d . . .
Cu3 Cu 0.299300(6) 0.704414(9) 0.767510(9) 0.01667(5) Uani 1 1 d . . .
O1 O 0.06442(3) 0.50998(5) 0.25988(5) 0.0189(3) Uani 1 1 d . . .
O1W O 0.14580(3) 0.59370(6) 0.73492(5) 0.0261(3) Uani 1 1 d . . .
H1WA H 0.1599 0.5716 0.7802 0.039 Uiso 1 1 calc R . .
H1WB H 0.1136 0.5915 0.6978 0.039 Uiso 1 1 d R . .
O2 O 0.05140(3) 0.51811(5) 0.35772(5) 0.0204(3) Uani 1 1 d . . .
O2W O 0.37977(4) 0.72764(7) 0.80220(7) 0.0458(5) Uani 1 1 d . . .
H2WA H 0.3800 0.7688 0.7886 0.069 Uiso 1 1 calc R . .
H2WB H 0.4046 0.7227 0.8557 0.069 Uiso 1 1 d R . .
O3 O 0.18863(3) 0.63231(6) 0.62500(5) 0.0242(3) Uani 1 1 d . . .
O4 O 0.26296(3) 0.68576(6) 0.64854(5) 0.0248(3) Uani 1 1 d . . .
O5 O 0.25631(3) 0.66607(6) 0.86406(5) 0.0249(3) Uani 1 1 d . . .
O6 O 0.32768(3) 0.72262(6) 0.88372(5) 0.0257(3) Uani 1 1 d . . .
O7 O 0.44309(3) 0.87570(6) 1.13128(5) 0.0204(3) Uani 1 1 d . . .
O8 O 0.44198(3) 0.86553(5) 1.24107(5) 0.0194(3) Uani 1 1 d . . .
O9 O 0.24804(3) 0.55196(5) 0.76901(6) 0.0238(3) Uani 1 1 d . . .
O10 O 0.32192(3) 0.60424(5) 0.79371(6) 0.0268(4) Uani 1 1 d . . .
O11 O 0.31820(3) 0.23709(5) 0.78819(6) 0.0246(3) Uani 1 1 d . . .
O12 O 0.24542(3) 0.29082(5) 0.76776(6) 0.0251(3) Uani 1 1 d . . .
O13 O 0.01977(3) 0.43368(6) 0.09949(5) 0.0273(3) Uani 1 1 d . . .
N1 N -0.01270(5) 0.39158(8) -0.02889(7) 0.0384(5) Uani 1 1 d . . .
C1 C 0.12421(5) 0.58183(7) 0.37883(8) 0.0174(4) Uani 1 1 d . . .
C2 C 0.14549(5) 0.59740(8) 0.46143(8) 0.0182(4) Uani 1 1 d . . .
H2A H 0.1273 0.5800 0.4828 0.022 Uiso 1 1 calc R . .
C3 C 0.19334(5) 0.63843(8) 0.51339(8) 0.0184(4) Uani 1 1 d . . .
C4 C 0.21904(5) 0.66498(8) 0.48057(8) 0.0237(5) Uani 1 1 d . . .
H4A H 0.2521 0.6923 0.5158 0.028 Uiso 1 1 calc R . .
C5 C 0.19669(5) 0.65177(9) 0.39743(8) 0.0282(5) Uani 1 1 d . . .
H5A H 0.2130 0.6721 0.3744 0.034 Uiso 1 1 calc R . .
C6 C 0.15055(5) 0.60902(8) 0.34768(8) 0.0231(5) Uani 1 1 d . . .
H6A H 0.1366 0.5980 0.2915 0.028 Uiso 1 1 calc R . .
C7 C 0.07607(5) 0.53270(8) 0.32777(8) 0.0182(4) Uani 1 1 d . . .
C8 C 0.21709(5) 0.65328(8) 0.60313(8) 0.0207(5) Uani 1 1 d . . .
C9 C 0.32104(5) 0.72317(8) 0.99373(8) 0.0198(5) Uani 1 1 d . . .
C10 C 0.36183(5) 0.77382(7) 1.03960(8) 0.0178(4) Uani 1 1 d . . .
H10A H 0.3773 0.7948 1.0156 0.021 Uiso 1 1 calc R . .
C11 C 0.38089(5) 0.79497(8) 1.12023(8) 0.0184(4) Uani 1 1 d . . .
C12 C 0.35838(5) 0.76465(8) 1.15511(8) 0.0219(5) Uani 1 1 d . . .
H12A H 0.3707 0.7787 1.2097 0.026 Uiso 1 1 calc R . .
C13 C 0.31727(5) 0.71317(8) 1.10969(8) 0.0260(5) Uani 1 1 d . . .
H13A H 0.3022 0.6917 1.1340 0.031 Uiso 1 1 calc R . .
C14 C 0.29863(5) 0.69347(9) 1.03004(8) 0.0254(5) Uani 1 1 d . . .
H14A H 0.2701 0.6592 0.9993 0.030 Uiso 1 1 calc R . .
C15 C 0.30017(5) 0.70247(7) 0.90729(8) 0.0204(5) Uani 1 1 d . . .
C16 C 0.42513(4) 0.85008(8) 1.16826(7) 0.0171(4) Uani 1 1 d . . .
C17 C 0.32429(5) 0.48302(8) 0.80509(8) 0.0237(5) Uani 1 1 d . . .
C18 C 0.29656(5) 0.42097(7) 0.79258(8) 0.0192(4) Uani 1 1 d . . .
H18A H 0.2600 0.4217 0.7765 0.023 Uiso 1 1 calc R . .
C19 C 0.32256(5) 0.35812(8) 0.80372(8) 0.0231(5) Uani 1 1 d . . .
C20 C 0.37643(6) 0.35810(9) 0.83038(11) 0.0427(6) Uani 1 1 d . . .
H20A H 0.3951 0.3153 0.8400 0.051 Uiso 1 1 calc R . .
C21 C 0.40308(6) 0.41950(10) 0.84306(14) 0.0638(9) Uani 1 1 d . . .
H21A H 0.4402 0.4190 0.8610 0.077 Uiso 1 1 calc R . .
C22 C 0.37744(6) 0.48138(10) 0.83044(11) 0.0459(7) Uani 1 1 d . . .
H22A H 0.3966 0.5236 0.8393 0.055 Uiso 1 1 calc R . .
C23 C 0.29587(5) 0.55201(8) 0.78833(8) 0.0203(4) Uani 1 1 d . . .
C24 C 0.29315(5) 0.28987(8) 0.78578(7) 0.0190(4) Uani 1 1 d . . .
C25 C -0.01847(5) 0.42410(9) 0.02156(8) 0.0271(5) Uani 1 1 d . . .
C26 C -0.07674(6) 0.45020(11) -0.02962(9) 0.0395(6) Uani 1 1 d . . .
H26A H -0.0777 0.5013 -0.0363 0.047 Uiso 1 1 calc R . .
H26B H -0.0936 0.4384 -0.0021 0.047 Uiso 1 1 calc R . .
C27 C -0.10795(8) 0.41422(12) -0.11540(11) 0.0569(9) Uani 1 1 d . . .
H27A H -0.1338 0.4467 -0.1626 0.068 Uiso 1 1 calc R . .
H27B H -0.1296 0.3739 -0.1192 0.068 Uiso 1 1 calc R . .
C28 C -0.06090(7) 0.39112(11) -0.11709(9) 0.0501(7) Uani 1 1 d . . .
H28A H -0.0681 0.3440 -0.1418 0.060 Uiso 1 1 calc R . .
H28B H -0.0563 0.4240 -0.1502 0.060 Uiso 1 1 calc R . .
C29 C 0.04045(6) 0.35990(12) -0.00210(11) 0.0608(8) Uani 1 1 d . . .
H29A H 0.0701 0.3683 0.0588 0.091 Uiso 1 1 calc R . .
H29B H 0.0511 0.3807 -0.0346 0.091 Uiso 1 1 calc R . .
H29C H 0.0352 0.3097 -0.0128 0.091 Uiso 1 1 calc R . .
O14 O 0.18166(4) 0.56081(6) 0.89631(6) 0.0323(4) Uani 1 1 d . . .
N2 N 0.24371(5) 0.53203(8) 1.03602(8) 0.0347(5) Uani 1 1 d . . .
C30 C 0.22646(6) 0.53720(9) 0.95617(9) 0.0315(5) Uani 1 1 d . . .
C31 C 0.27222(6) 0.51114(10) 0.95500(10) 0.0423(6) Uani 1 1 d . . .
H31A H 0.2875 0.5493 0.9419 0.051 Uiso 1 1 calc R . .
H31B H 0.2582 0.4740 0.9120 0.051 Uiso 1 1 calc R . .
C32 C 0.31683(7) 0.48301(15) 1.04443(13) 0.0779(10) Uani 1 1 d . . .
H32A H 0.3191 0.4318 1.0431 0.093 Uiso 1 1 calc R . .
H32B H 0.3540 0.5028 1.0685 0.093 Uiso 1 1 calc R . .
C33 C 0.29969(6) 0.50403(11) 1.09700(11) 0.0501(8) Uani 1 1 d . . .
H33A H 0.2995 0.4634 1.1271 0.060 Uiso 1 1 calc R . .
H33B H 0.3255 0.5396 1.1395 0.060 Uiso 1 1 calc R . .
C34 C 0.21160(7) 0.55614(10) 1.06082(10) 0.0444(7) Uani 1 1 d . . .
H34A H 0.1731 0.5654 1.0099 0.067 Uiso 1 1 calc R . .
H34B H 0.2283 0.5990 1.0941 0.067 Uiso 1 1 calc R . .
H34C H 0.2114 0.5206 1.0955 0.067 Uiso 1 1 calc R . .
O15 O 0.03118(7) 0.19949(13) 0.53331(11) 0.0468(7) Uani 0.6123(11) 1 d P A 1
N3 N 0.04415(8) 0.14307(13) 0.44848(14) 0.0423(8) Uani 0.6123(11) 1 d P A 1
C35 C 0.02656(9) 0.1934(2) 0.46821(17) 0.0497(10) Uani 0.6123(11) 1 d P A 1
C36 C -0.00416(11) 0.24713(19) 0.39068(18) 0.0561(11) Uani 0.6123(11) 1 d P A 1
H36A H -0.0419 0.2592 0.3720 0.067 Uiso 0.6123(11) 1 calc PR A 1
H36B H 0.0181 0.2903 0.4069 0.067 Uiso 0.6123(11) 1 calc PR A 1
C37 C -0.00807(12) 0.2103(2) 0.3240(2) 0.0656(13) Uani 0.6123(11) 1 d P A 1
H37A H 0.0025 0.2414 0.2970 0.079 Uiso 0.6123(11) 1 calc PR A 1
H37B H -0.0470 0.1941 0.2798 0.079 Uiso 0.6123(11) 1 calc PR A 1
C38 C 0.03417(10) 0.14479(14) 0.36749(15) 0.0332(7) Uani 0.6123(11) 1 d PU A 1
H38A H 0.0163 0.1015 0.3344 0.040 Uiso 0.6123(11) 1 calc PR A 1
H38B H 0.0691 0.1534 0.3753 0.040 Uiso 0.6123(11) 1 calc PR A 1
C39 C 0.07456(13) 0.08422(18) 0.5050(2) 0.0602(12) Uani 0.6123(11) 1 d P A 1
H39A H 0.0835 0.0936 0.5603 0.090 Uiso 0.6123(11) 1 calc PR A 1
H39B H 0.1093 0.0771 0.5130 0.090 Uiso 0.6123(11) 1 calc PR A 1
H39C H 0.0513 0.0424 0.4800 0.090 Uiso 0.6123(11) 1 calc PR A 1
O16 O 0.05366(9) 0.24802(18) 0.72953(15) 0.0632(11) Uani 0.50 1 d P . 1
N4 N 0.04716(10) 0.25217(19) 0.83712(18) 0.0546(12) Uani 0.50 1 d P B 1
C42 C 0.11016(14) 0.1856(3) 0.9276(2) 0.0761(14) Uani 0.50 1 d PU B 1
H42A H 0.0964 0.1379 0.9235 0.091 Uiso 0.50 1 calc PR B 1
H42B H 0.1472 0.1896 0.9846 0.091 Uiso 0.50 1 calc PR B 1
C44 C 0.00119(12) 0.3046(2) 0.7911(2) 0.0573(14) Uani 0.50 1 d P B 1
H44A H 0.0157 0.3483 0.7865 0.086 Uiso 0.50 1 calc PR B 1
H44B H -0.0132 0.3127 0.8225 0.086 Uiso 0.50 1 calc PR B 1
H44C H -0.0292 0.2874 0.7339 0.086 Uiso 0.50 1 calc PR B 1
C40 C 0.07030(12) 0.2304(2) 0.8034(2) 0.0579(12) Uani 0.50 1 d P B 1
C41 C 0.11955(14) 0.1901(3) 0.8689(2) 0.0827(19) Uani 0.50 1 d PDU B 1
H41A H 0.1199 0.1437 0.8478 0.099 Uiso 0.50 1 calc PR B 1
H41B H 0.1548 0.2149 0.8921 0.099 Uiso 0.50 1 calc PR B 1
C43 C 0.07675(13) 0.2277(2) 0.92629(19) 0.0692(16) Uani 0.50 1 d PD B 1
H43A H 0.0969 0.2655 0.9686 0.083 Uiso 0.50 1 calc PR B 1
H43B H 0.0514 0.2035 0.9337 0.083 Uiso 0.50 1 calc PR B 1
O15' O 0.04664(10) 0.1365(2) 0.54420(17) 0.0468(7) Uani 0.3877(11) 1 d P A 2
N3' N 0.02297(13) 0.1836(2) 0.4194(2) 0.0423(8) Uani 0.3877(11) 1 d P A 2
C35' C 0.04350(11) 0.13166(19) 0.48502(19) 0.0497(10) Uani 0.3877(11) 1 d PD A 2
C36' C 0.06406(13) 0.07609(19) 0.4549(2) 0.0561(11) Uani 0.3877(11) 1 d PD A 2
H36C H 0.1050 0.0692 0.4980 0.067 Uiso 0.3877(11) 1 calc PR A 2
H36D H 0.0451 0.0312 0.4452 0.067 Uiso 0.3877(11) 1 calc PR A 2
C37' C 0.05017(19) 0.1021(3) 0.3757(3) 0.0656(13) Uani 0.3877(11) 1 d P A 2
H37C H 0.0850 0.1071 0.3823 0.079 Uiso 0.3877(11) 1 calc PR A 2
H37D H 0.0257 0.0681 0.3296 0.079 Uiso 0.3877(11) 1 calc PR A 2
C38' C 0.02295(15) 0.1660(2) 0.3532(2) 0.0332(7) Uani 0.3877(11) 1 d P A 2
H38C H 0.0432 0.2014 0.3459 0.040 Uiso 0.3877(11) 1 calc PR A 2
H38D H -0.0159 0.1622 0.2994 0.040 Uiso 0.3877(11) 1 calc PR A 2
C39' C 0.00435(19) 0.2461(3) 0.4217(3) 0.0602(12) Uani 0.3877(11) 1 d PU A 2
H39D H -0.0184 0.2669 0.3647 0.090 Uiso 0.3877(11) 1 calc PR A 2
H39E H 0.0364 0.2764 0.4617 0.090 Uiso 0.3877(11) 1 calc PR A 2
H39F H -0.0185 0.2407 0.4402 0.090 Uiso 0.3877(11) 1 calc PR A 2
O3W O 0.08140(8) 0.14681(15) 0.78774(13) 0.0970(15) Uani 0.55 1 d PDU C 2
H3WA H 0.07514(9) 0.1431(4) 0.82392(14) 0.145 Uiso 0.55 1 d PD D 2
H3WB H 0.10908(10) 0.1746(2) 0.8095(3) 0.145 Uiso 0.55 1 d PD E 2
O4W O -0.00809(9) 0.08400(17) 0.88070(13) 0.0922(17) Uani 0.45 1 d PDU F 2
H4WA H 0.0218(2) 0.1064(2) 0.9199(2) 0.138 Uiso 0.45 1 d PD G 2
H4WB H -0.00442(16) 0.0739(3) 0.84271(14) 0.138 Uiso 0.45 1 d PD H 2

loop_
_atom_site_aniso_label
_atom_site_aniso_U_11
_atom_site_aniso_U_22
_atom_site_aniso_U_33
_atom_site_aniso_U_23
_atom_site_aniso_U_13
_atom_site_aniso_U_12
Cu1 0.00964(5) 0.01739(9) 0.01170(5) 0.00004(6) 0.00502(3) 0.00004(6)
Cu2 0.01364(5) 0.01170(8) 0.01958(5) -0.00369(6) 0.00947(4) -0.00266(6)
Cu3 0.01291(5) 0.01403(8) 0.01984(6) -0.00479(6) 0.00864(4) -0.00311(6)
O1 0.0153(3) 0.0234(5) 0.0155(3) -0.0035(3) 0.0084(2) -0.0065(4)
O1W 0.0132(3) 0.0356(6) 0.0260(4) 0.0032(4) 0.0106(2) -0.0047(4)
O2 0.0166(3) 0.0246(6) 0.0195(3) -0.0061(4) 0.0111(2) -0.0066(4)
O2W 0.0265(4) 0.0289(7) 0.0738(6) -0.0003(5) 0.0272(3) -0.0084(4)
O3 0.0208(3) 0.0336(6) 0.0176(3) -0.0087(4) 0.0116(2) -0.0068(4)
O4 0.0197(3) 0.0313(6) 0.0183(3) -0.0090(4) 0.0094(2) -0.0090(4)
O5 0.0216(3) 0.0268(6) 0.0198(4) -0.0093(4) 0.0098(2) -0.0086(4)
O6 0.0213(3) 0.0325(6) 0.0173(3) -0.0101(4) 0.0091(2) -0.0078(4)
O7 0.0186(3) 0.0239(5) 0.0196(3) -0.0057(4) 0.0123(2) -0.0065(4)
O8 0.0179(3) 0.0214(5) 0.0157(3) -0.0041(3) 0.0088(2) -0.0058(4)
O9 0.0207(3) 0.0150(5) 0.0355(4) -0.0009(4) 0.0174(2) -0.0003(4)
O10 0.0197(3) 0.0122(5) 0.0427(4) 0.0008(4) 0.0167(3) -0.0005(4)
O11 0.0269(3) 0.0117(5) 0.0388(4) -0.0013(4) 0.0222(2) -0.0008(4)
O12 0.0223(3) 0.0131(5) 0.0392(4) -0.0011(4) 0.0189(2) -0.0002(4)
O13 0.0253(3) 0.0419(7) 0.0214(3) -0.0064(4) 0.0179(2) -0.0081(4)
N1 0.0527(5) 0.0388(9) 0.0305(5) -0.0059(5) 0.0293(3) -0.0113(6)
C1 0.0157(4) 0.0138(7) 0.0176(5) -0.0031(5) 0.0079(3) -0.0021(5)
C2 0.0162(4) 0.0160(7) 0.0212(5) -0.0020(5) 0.0110(3) 0.0000(5)
C3 0.0165(4) 0.0139(7) 0.0201(5) -0.0013(5) 0.0092(3) 0.0002(5)
C4 0.0223(5) 0.0188(8) 0.0266(5) -0.0030(5) 0.0136(3) -0.0052(5)
C5 0.0341(5) 0.0271(9) 0.0293(5) -0.0038(6) 0.0226(3) -0.0099(6)
C6 0.0191(5) 0.0252(8) 0.0163(5) -0.0045(5) 0.0068(3) -0.0053(6)
C7 0.0119(4) 0.0146(7) 0.0184(5) 0.0011(5) 0.0048(3) -0.0004(5)
C8 0.0210(5) 0.0128(7) 0.0212(5) -0.0015(5) 0.0096(3) 0.0031(5)
C9 0.0171(5) 0.0167(7) 0.0162(5) -0.0021(5) 0.0057(3) 0.0012(5)
C10 0.0152(4) 0.0152(7) 0.0209(5) -0.0013(5) 0.0102(3) -0.0027(5)
C11 0.0112(4) 0.0171(7) 0.0205(5) -0.0003(5) 0.0067(3) -0.0015(5)
C12 0.0220(5) 0.0224(8) 0.0178(5) -0.0016(5) 0.0107(3) -0.0028(5)
C13 0.0269(5) 0.0266(8) 0.0292(5) -0.0035(5) 0.0199(3) -0.0073(5)
C14 0.0217(5) 0.0207(8) 0.0277(5) -0.0054(5) 0.0125(4) -0.0076(5)
C15 0.0198(5) 0.0092(7) 0.0218(5) -0.0033(5) 0.0080(3) 0.0019(5)
C16 0.0093(4) 0.0177(7) 0.0174(5) 0.0018(5) 0.0049(3) 0.0041(5)
C17 0.0212(5) 0.0152(7) 0.0291(5) -0.0018(5) 0.0130(4) -0.0017(5)
C18 0.0177(4) 0.0148(7) 0.0216(5) 0.0000(5) 0.0105(3) 0.0033(5)
C19 0.0223(5) 0.0140(7) 0.0257(5) -0.0030(5) 0.0114(4) -0.0022(5)
C20 0.0282(5) 0.0206(9) 0.0786(9) -0.0038(7) 0.0328(4) 0.0010(6)
C21 0.0197(6) 0.0251(10) 0.1269(14) -0.0028(10) 0.0361(6) -0.0008(7)
C22 0.0227(5) 0.0229(9) 0.0828(9) -0.0069(8) 0.0285(5) -0.0028(6)
C23 0.0205(5) 0.0157(7) 0.0210(5) -0.0046(5) 0.0111(3) -0.0029(5)
C24 0.0233(4) 0.0161(7) 0.0150(4) 0.0013(5) 0.0107(3) -0.0001(5)
C25 0.0346(5) 0.0273(8) 0.0206(5) 0.0003(5) 0.0179(3) -0.0101(6)
C26 0.0347(6) 0.0550(12) 0.0247(6) 0.0043(7) 0.0166(4) -0.0026(8)
C27 0.0495(10) 0.0632(15) 0.0243(8) 0.0000(9) 0.0065(7) 0.0000(10)
C28 0.0799(9) 0.0371(10) 0.0263(6) -0.0140(7) 0.0297(5) -0.0232(9)
C29 0.0695(7) 0.0589(14) 0.0784(8) -0.0123(9) 0.0580(5) -0.0027(9)
O14 0.0237(4) 0.0333(7) 0.0273(4) 0.0068(4) 0.0096(3) -0.0017(4)
N2 0.0260(5) 0.0352(8) 0.0305(5) 0.0086(5) 0.0116(4) -0.0031(6)
C30 0.0294(5) 0.0255(9) 0.0361(6) 0.0032(6) 0.0187(4) -0.0072(6)
C31 0.0386(6) 0.0300(10) 0.0581(8) 0.0068(7) 0.0302(5) -0.0005(7)
C32 0.0448(8) 0.0974(18) 0.0816(11) 0.0525(11) 0.0346(7) 0.0331(11)
C33 0.0314(7) 0.0506(12) 0.0399(8) 0.0201(8) 0.0082(6) -0.0030(8)
C34 0.0491(7) 0.0367(10) 0.0426(7) -0.0025(7) 0.0262(5) -0.0121(8)
O15 0.0268(6) 0.0721(14) 0.0335(6) -0.0048(9) 0.0149(4) -0.0026(8)
N3 0.0288(7) 0.0353(14) 0.0503(9) -0.0048(10) 0.0186(5) -0.0111(8)
C35 0.0200(7) 0.075(2) 0.0450(10) -0.0171(14) 0.0159(6) -0.0268(11)
C36 0.0447(10) 0.0447(17) 0.0723(13) 0.0009(13) 0.0333(8) -0.0156(11)
C37 0.0491(11) 0.056(2) 0.0878(16) 0.0043(15) 0.0409(9) 0.0038(13)
C38 0.0333(7) 0.0145(13) 0.0422(8) 0.0022(9) 0.0188(5) 0.0054(8)
C39 0.0466(12) 0.0493(16) 0.0591(13) 0.0203(12) 0.0204(8) 0.0059(12)
O16 0.0557(10) 0.080(2) 0.0596(11) -0.0014(14) 0.0388(7) -0.0049(14)
N4 0.0488(10) 0.047(2) 0.0868(14) -0.0248(14) 0.0518(7) -0.0186(13)
C42 0.0747(14) 0.091(2) 0.0722(15) -0.0053(16) 0.0505(9) 0.0421(15)
C44 0.0518(12) 0.049(3) 0.0959(17) -0.0077(17) 0.0581(9) -0.0011(15)
C40 0.0749(11) 0.056(2) 0.0936(13) -0.0447(14) 0.0773(7) -0.0376(14)
C41 0.0544(18) 0.054(2) 0.102(2) 0.026(2) 0.0302(13) 0.0134(18)
C43 0.1028(17) 0.070(3) 0.0619(15) -0.0230(18) 0.0648(10) -0.042(2)
O15' 0.0268(6) 0.0721(14) 0.0335(6) -0.0048(9) 0.0149(4) -0.0026(8)
N3' 0.0288(7) 0.0353(14) 0.0503(9) -0.0048(10) 0.0186(5) -0.0111(8)
C35' 0.0200(7) 0.075(2) 0.0450(10) -0.0171(14) 0.0159(6) -0.0268(11)
C36' 0.0447(10) 0.0447(17) 0.0723(13) 0.0009(13) 0.0333(8) -0.0156(11)
C37' 0.0491(11) 0.056(2) 0.0878(16) 0.0043(15) 0.0409(9) 0.0038(13)
C38' 0.0333(7) 0.0145(13) 0.0422(8) 0.0022(9) 0.0188(5) 0.0054(8)
C39' 0.0466(12) 0.0493(16) 0.0591(13) 0.0203(12) 0.0204(8) 0.0059(12)
O3W 0.0688(14) 0.077(2) 0.1105(17) 0.0155(16) 0.0393(10) 0.0068(15)
O4W 0.0774(17) 0.071(2) 0.0948(19) -0.0001(17) 0.0375(12) -0.0068(17)

loop_
_atom_type_symbol
_atom_type_description
_atom_type_scat_dispersion_real
_atom_type_scat_dispersion_imag
_atom_type_scat_source
C C 0.0033 0.0016 'International Tables Vol C Tables 4.2.6.8 and 6.1.1.4'
H H 0.0000 0.0000 'International Tables Vol C Tables 4.2.6.8 and 6.1.1.4'
N N 0.0061 0.0033 'International Tables Vol C Tables 4.2.6.8 and 6.1.1.4'
O O 0.0106 0.0060 'International Tables Vol C Tables 4.2.6.8 and 6.1.1.4'
Cu Cu 0.3201 1.2651 'International Tables Vol C Tables 4.2.6.8 and 6.1.1.4'

loop_
_geom_angle_atom_site_label_1
_geom_angle_atom_site_label_2
_geom_angle_atom_site_label_3
_geom_angle
_geom_angle_site_symmetry_1
_geom_angle_site_symmetry_3
O1 Cu1 O7 172.15(5) . 3_444
O1 Cu1 O2 89.78(4) . 2
O7 Cu1 O2 88.50(4) 3_444 2
O1 Cu1 O8 90.24(4) . 4_546
O7 Cu1 O8 89.57(4) 3_444 4_546
O2 Cu1 O8 165.91(5) 2 4_546
O1 Cu1 O13 93.77(5) . .
O7 Cu1 O13 94.08(4) 3_444 .
O2 Cu1 O13 103.03(4) 2 .
O8 Cu1 O13 91.03(5) 4_546 .
O1 Cu1 Cu1 85.79(4) . 2
O7 Cu1 Cu1 86.40(4) 3_444 2
O2 Cu1 Cu1 83.42(4) 2 2
O8 Cu1 Cu1 82.53(4) 4_546 2
O13 Cu1 Cu1 173.53(3) . 2
O11 Cu2 O9 172.58(5) 4_556 .
O11 Cu2 O3 89.01(5) 4_556 .
O9 Cu2 O3 88.22(5) . .
O11 Cu2 O5 89.42(4) 4_556 .
O9 Cu2 O5 90.94(4) . .
O3 Cu2 O5 160.87(5) . .
O11 Cu2 O1W 98.82(5) 4_556 .
O9 Cu2 O1W 88.55(5) . .
O3 Cu2 O1W 105.31(4) . .
O5 Cu2 O1W 93.77(4) . .
O11 Cu2 Cu3 81.98(3) 4_556 .
O9 Cu2 Cu3 90.80(4) . .
O3 Cu2 Cu3 81.26(3) . .
O5 Cu2 Cu3 79.64(4) . .
O1W Cu2 Cu3 173.37(3) . .
O4 Cu3 O6 173.73(5) . .
O4 Cu3 O12 88.73(4) . 4_556
O6 Cu3 O12 88.27(5) . 4_556
O4 Cu3 O10 89.10(5) . .
O6 Cu3 O10 92.02(5) . .
O12 Cu3 O10 161.63(5) 4_556 .
O4 Cu3 O2W 95.59(5) . .
O6 Cu3 O2W 90.60(5) . .
O12 Cu3 O2W 109.63(5) 4_556 .
O10 Cu3 O2W 88.74(5) . .
O4 Cu3 Cu2 86.56(3) . .
O6 Cu3 Cu2 87.72(3) . .
O12 Cu3 Cu2 85.43(4) 4_556 .
O10 Cu3 Cu2 76.23(3) . .
O2W Cu3 Cu2 164.80(3) . .
C7 O1 Cu1 121.34(10) . .
Cu2 O1W H1WA 109.5 . .
Cu2 O1W H1WB 130.6 . .
H1WA O1W H1WB 119.7 . .
C7 O2 Cu1 121.95(9) . 2
Cu3 O2W H2WA 109.5 . .
Cu3 O2W H2WB 109.1 . .
H2WA O2W H2WB 109.5 . .
C8 O3 Cu2 124.66(7) . .
C8 O4 Cu3 120.42(12) . .
C15 O5 Cu2 126.61(12) . .
C15 O6 Cu3 119.64(8) . .
C16 O7 Cu1 120.54(8) . 3_556
C16 O8 Cu1 123.70(10) . 4_556
C23 O9 Cu2 115.93(10) . .
C23 O10 Cu3 131.11(10) . .
C24 O11 Cu2 126.09(10) . 4_546
C24 O12 Cu3 120.30(10) . 4_546
C25 O13 Cu1 123.20(12) . .
C25 N1 C28 115.86(15) . .
C25 N1 C29 124.52(12) . .
C28 N1 C29 119.49(17) . .
C2 C1 C6 119.12(12) . .
C2 C1 C7 119.02(15) . .
C6 C1 C7 121.73(13) . .
C1 C2 C3 120.57(16) . .
C1 C2 H2A 119.7 . .
C3 C2 H2A 119.7 . .
C2 C3 C4 119.14(14) . .
C2 C3 C8 120.36(16) . .
C4 C3 C8 120.50(11) . .
C5 C4 C3 120.37(13) . .
C5 C4 H4A 119.8 . .
C3 C4 H4A 119.8 . .
C4 C5 C6 119.85(18) . .
C4 C5 H5A 120.1 . .
C6 C5 H5A 120.1 . .
C5 C6 C1 120.85(15) . .
C5 C6 H6A 119.6 . .
C1 C6 H6A 119.6 . .
O2 C7 O1 126.60(12) . .
O2 C7 C1 116.13(13) . .
O1 C7 C1 117.26(15) . .
O3 C8 O4 127.03(14) . .
O3 C8 C3 116.08(11) . .
O4 C8 C3 116.88(16) . .
C10 C9 C14 118.05(14) . .
C10 C9 C15 121.27(16) . .
C14 C9 C15 120.64(12) . .
C9 C10 C11 121.84(16) . .
C9 C10 H10A 119.1 . .
C11 C10 H10A 119.1 . .
C12 C11 C10 119.15(12) . .
C12 C11 C16 120.34(13) . .
C10 C11 C16 120.51(15) . .
C11 C12 C13 119.71(14) . .
C11 C12 H12A 120.1 . .
C13 C12 H12A 120.1 . .
C14 C13 C12 120.35(17) . .
C14 C13 H13A 119.8 . .
C12 C13 H13A 119.8 . .
C13 C14 C9 120.90(14) . .
C13 C14 H14A 119.5 . .
C9 C14 H14A 119.5 . .
O6 C15 O5 125.79(14) . .
O6 C15 C9 117.35(11) . .
O5 C15 C9 116.86(16) . .
O8 C16 O7 125.68(12) . .
O8 C16 C11 118.02(15) . .
O7 C16 C11 116.27(13) . .
C22 C17 C18 119.65(15) . .
C22 C17 C23 119.29(15) . .
C18 C17 C23 121.02(14) . .
C19 C18 C17 119.78(15) . .
C19 C18 H18A 120.1 . .
C17 C18 H18A 120.1 . .
C20 C19 C18 119.23(15) . .
C20 C19 C24 118.91(14) . .
C18 C19 C24 121.85(14) . .
C21 C20 C19 120.05(17) . .
C21 C20 H20A 120.0 . .
C19 C20 H20A 120.0 . .
C22 C21 C20 121.11(19) . .
C22 C21 H21A 119.4 . .
C20 C21 H21A 119.4 . .
C21 C22 C17 120.14(17) . .
C21 C22 H22A 119.9 . .
C17 C22 H22A 119.9 . .
O10 C23 O9 125.80(14) . .
O10 C23 C17 116.44(14) . .
O9 C23 C17 117.75(14) . .
O11 C24 O12 126.11(14) . .
O11 C24 C19 116.10(14) . .
O12 C24 C19 117.77(14) . .
O13 C25 N1 125.11(15) . .
O13 C25 C26 126.68(17) . .
N1 C25 C26 108.16(12) . .
C25 C26 C27 105.34(17) . .
C25 C26 H26A 110.7 . .
C27 C26 H26A 110.7 . .
C25 C26 H26B 110.7 . .
C27 C26 H26B 110.7 . .
H26A C26 H26B 108.8 . .
C26 C27 C28 103.06(14) . .
C26 C27 H27A 111.2 . .
C28 C27 H27A 111.2 . .
C26 C27 H27B 111.2 . .
C28 C27 H27B 111.2 . .
H27A C27 H27B 109.1 . .
N1 C28 C27 103.00(17) . .
N1 C28 H28A 111.2 . .
C27 C28 H28A 111.2 . .
N1 C28 H28B 111.2 . .
C27 C28 H28B 111.2 . .
H28A C28 H28B 109.1 . .
N1 C29 H29A 109.5 . .
N1 C29 H29B 109.5 . .
H29A C29 H29B 109.5 . .
N1 C29 H29C 109.5 . .
H29A C29 H29C 109.5 . .
H29B C29 H29C 109.5 . .
C30 N2 C34 123.40(12) . .
C30 N2 C33 114.45(17) . .
C34 N2 C33 122.02(15) . .
O14 C30 N2 124.81(19) . .
O14 C30 C31 126.53(18) . .
N2 C30 C31 108.64(12) . .
C30 C31 C32 104.82(19) . .
C30 C31 H31A 110.8 . .
C32 C31 H31A 110.8 . .
C30 C31 H31B 110.8 . .
C32 C31 H31B 110.8 . .
H31A C31 H31B 108.9 . .
C33 C32 C31 106.73(18) . .
C33 C32 H32A 110.4 . .
C31 C32 H32A 110.4 . .
C33 C32 H32B 110.4 . .
C31 C32 H32B 110.4 . .
H32A C32 H32B 108.6 . .
N2 C33 C32 104.50(15) . .
N2 C33 H33A 110.9 . .
C32 C33 H33A 110.9 . .
N2 C33 H33B 110.9 . .
C32 C33 H33B 110.9 . .
H33A C33 H33B 108.9 . .
N2 C34 H34A 109.5 . .
N2 C34 H34B 109.5 . .
H34A C34 H34B 109.5 . .
N2 C34 H34C 109.5 . .
H34A C34 H34C 109.5 . .
H34B C34 H34C 109.5 . .
C35 N3 C39 122.1(3) . .
C35 N3 C38 119.4(2) . .
C39 N3 C38 118.5(3) . .
O15 C35 N3 127.3(3) . .
O15 C35 C36 125.7(3) . .
N3 C35 C36 106.9(3) . .
C37 C36 C35 104.2(3) . .
C37 C36 H36A 110.9 . .
C35 C36 H36A 110.9 . .
C37 C36 H36B 110.9 . .
C35 C36 H36B 110.9 . .
H36A C36 H36B 108.9 . .
C36 C37 C38 107.7(3) . .
C36 C37 H37A 110.2 . .
C38 C37 H37A 110.2 . .
C36 C37 H37B 110.2 . .
C38 C37 H37B 110.2 . .
H37A C37 H37B 108.5 . .
N3 C38 C37 99.3(3) . .
N3 C38 H38A 111.9 . .
C37 C38 H38A 111.9 . .
N3 C38 H38B 111.9 . .
C37 C38 H38B 111.9 . .
H38A C38 H38B 109.6 . .
C40 O16 C44 93.8(3) . 2_556
C40 N4 C44 119.7(3) . .
C40 N4 C43 113.6(3) . .
C44 N4 C43 126.1(4) . .
C43 C42 C41 121.8(4) . .
C43 C42 H42A 106.9 . .
C41 C42 H42A 106.9 . .
C43 C42 H42B 106.9 . .
C41 C42 H42B 106.9 . .
H42A C42 H42B 106.7 . .
O16 C40 N4 124.1(3) . .
O16 C40 C41 128.9(4) . .
N4 C40 C41 106.7(4) . .
O16 C40 H3WB 90.4(4) . .
N4 C40 H3WB 144.2(4) . .
C42 C41 C40 99.1(4) . .
C42 C41 H41A 111.9 . .
C40 C41 H41A 111.9 . .
C42 C41 H41B 111.9 . .
C40 C41 H41B 111.9 . .
H41A C41 H41B 109.6 . .
C42 C41 H3WA 83.0(4) . .
C40 C41 H3WA 73.9(3) . .
H41A C41 H3WA 53.5 . .
H41B C41 H3WA 162.0 . .
C42 C41 H3WB 149.5(5) . .
C40 C41 H3WB 73.6(3) . .
H41A C41 H3WB 49.2 . .
H41B C41 H3WB 98.0 . .
H3WA C41 H3WB 66.6(3) . .
C42 C43 N4 95.8(4) . .
C42 C43 H43A 112.6 . .
N4 C43 H43A 112.6 . .
C42 C43 H43B 112.6 . .
N4 C43 H43B 112.6 . .
H43A C43 H43B 110.1 . .
C39' N3' C38' 120.6(4) . .
C39' N3' C35' 122.6(5) . .
C38' N3' C35' 116.8(4) . .
O15' C35' N3' 127.1(4) . .
O15' C35' C36' 132.8(4) . .
N3' C35' C36' 99.8(3) . .
C37' C36' C35' 106.2(4) . .
C37' C36' H36C 110.5 . .
C35' C36' H36C 110.5 . .
C37' C36' H36D 110.5 . .
C35' C36' H36D 110.5 . .
H36C C36' H36D 108.7 . .
C38' C37' C36' 111.5(6) . .
C38' C37' H37C 109.3 . .
C36' C37' H37C 109.3 . .
C38' C37' H37D 109.3 . .
C36' C37' H37D 109.3 . .
H37C C37' H37D 108.0 . .
N3' C38' C37' 105.3(4) . .
N3' C38' H38C 110.7 . .
C37' C38' H38C 110.7 . .
N3' C38' H38D 110.7 . .
C37' C38' H38D 110.7 . .
H38C C38' H38D 108.8 . .
N3' C39' H39D 109.5 . .
N3' C39' H39E 109.5 . .
H39D C39' H39E 109.5 . .
N3' C39' H39F 109.5 . .
H39D C39' H39F 109.5 . .
H39E C39' H39F 109.5 . .
H3WA O3W H3WB 106.8(5) . .
H4WA O4W H4WB 106.0(6) . .

loop_
_geom_bond_atom_site_label_1
_geom_bond_atom_site_label_2
_geom_bond_distance
_geom_bond_site_symmetry_2
Cu1 O1 1.9456(9) .
Cu1 O7 1.9528(9) 3_444
Cu1 O2 1.9815(10) 2
Cu1 O8 1.9853(9) 4_546
Cu1 O13 2.1426(13) .
Cu1 Cu1 2.6031(6) 2
Cu2 O11 1.9524(11) 4_556
Cu2 O9 1.9542(11) .
Cu2 O3 1.9822(11) .
Cu2 O5 1.9967(10) .
Cu2 O1W 2.1401(12) .
Cu2 Cu3 2.6735(5) .
Cu3 O4 1.9411(10) .
Cu3 O6 1.9506(11) .
Cu3 O12 1.9805(10) 4_556
Cu3 O10 2.0037(11) .
Cu3 O2W 2.1406(13) .
O1 C7 1.2548(19) .
O1W H1WA 0.8400 .
O1W H1WB 0.7810 .
O2 C7 1.255(2) .
O2 Cu1 1.9815(10) 2
O2W H2WA 0.8400 .
O2W H2WB 0.8500 .
O3 C8 1.260(2) .
O4 C8 1.2607(15) .
O5 C15 1.2596(16) .
O6 C15 1.256(2) .
O7 C16 1.267(2) .
O7 Cu1 1.9528(9) 3_556
O8 C16 1.2474(18) .
O8 Cu1 1.9853(9) 4_556
O9 C23 1.2548(19) .
O10 C23 1.2438(19) .
O11 C24 1.2538(19) .
O11 Cu2 1.9524(11) 4_546
O12 C24 1.2632(19) .
O12 Cu3 1.9805(10) 4_546
O13 C25 1.2524(14) .
N1 C25 1.294(3) .
N1 C28 1.4326(16) .
N1 C29 1.484(3) .
C1 C2 1.387(2) .
C1 C6 1.393(3) .
C1 C7 1.4914(17) .
C2 C3 1.3941(17) .
C2 H2A 0.9500 .
C3 C4 1.399(3) .
C3 C8 1.493(2) .
C4 C5 1.379(2) .
C4 H4A 0.9500 .
C5 C6 1.3794(19) .
C5 H5A 0.9500 .
C6 H6A 0.9500 .
C9 C10 1.3847(18) .
C9 C14 1.397(3) .
C9 C15 1.484(2) .
C10 C11 1.398(2) .
C10 H10A 0.9500 .
C11 C12 1.380(3) .
C11 C16 1.5010(18) .
C12 C13 1.3999(19) .
C12 H12A 0.9500 .
C13 C14 1.376(2) .
C13 H13A 0.9500 .
C14 H14A 0.9500 .
C17 C22 1.365(2) .
C17 C18 1.392(2) .
C17 C23 1.505(2) .
C18 C19 1.386(2) .
C18 H18A 0.9500 .
C19 C20 1.375(2) .
C19 C24 1.502(2) .
C20 C21 1.365(3) .
C20 H20A 0.9500 .
C21 C22 1.359(3) .
C21 H21A 0.9500 .
C22 H22A 0.9500 .
C25 C26 1.480(2) .
C26 C27 1.520(3) .
C26 H26A 0.9900 .
C26 H26B 0.9900 .
C27 C28 1.524(4) .
C27 H27A 0.9900 .
C27 H27B 0.9900 .
C28 H28A 0.9900 .
C28 H28B 0.9900 .
C29 H29A 0.9800 .
C29 H29B 0.9800 .
C29 H29C 0.9800 .
O14 C30 1.2129(15) .
N2 C30 1.345(2) .
N2 C34 1.426(3) .
N2 C33 1.4487(19) .
C30 C31 1.498(3) .
C31 C32 1.524(2) .
C31 H31A 0.9900 .
C31 H31B 0.9900 .
C32 C33 1.498(4) .
C32 H32A 0.9900 .
C32 H32B 0.9900 .
C33 H33A 0.9900 .
C33 H33B 0.9900 .
C34 H34A 0.9800 .
C34 H34B 0.9800 .
C34 H34C 0.9800 .
O15 C35 1.231(4) .
N3 C35 1.285(5) .
N3 C39 1.456(4) .
N3 C38 1.458(4) .
C35 C36 1.597(5) .
C36 C37 1.453(6) .
C36 H36A 0.9900 .
C36 H36B 0.9900 .
C37 C38 1.615(4) .
C37 H37A 0.9900 .
C37 H37B 0.9900 .
C38 H38A 0.9900 .
C38 H38B 0.9900 .
C39 H39A 0.9800 .
C39 H39B 0.9800 .
C39 H39C 0.9800 .
O16 C40 1.279(5) .
O16 C44 1.815(5) 2_556
N4 C40 1.316(6) .
N4 C44 1.491(5) .
N4 C43 1.494(5) .
C42 C43 1.290(7) .
C42 C41 1.380(8) .
C42 H42A 0.9900 .
C42 H42B 0.9900 .
C44 H44A 0.9800 .
C44 H44B 0.9800 .
C44 H44C 0.9800 .
C40 C41 1.458(5) .
C41 H41A 0.9900 .
C41 H41B 0.9900 .
C41 H3WB 1.068(7) .
C43 H43A 0.9900 .
C43 H43B 0.9900 .
O15' C35' 1.136(6) .
N3' C39' 1.344(7) .
N3' C38' 1.372(7) .
N3' C35' 1.448(5) .
C35' C36' 1.543(5) .
C36' C37' 1.456(8) .
C36' H36C 0.9900 .
C36' H36D 0.9900 .
C37' C38' 1.392(7) .
C37' H37C 0.9900 .
C37' H37D 0.9900 .
C38' H38C 0.9900 .
C38' H38D 0.9900 .
C39' H39D 0.9800 .
C39' H39E 0.9800 .
C39' H39F 0.9800 .
O3W H3WA 0.863(4) .
O3W H3WB 0.854(4) .
O4W H4WA 0.860(4) .
O4W H4WB 0.860(5) .

loop_
_geom_hbond_atom_site_label_D
_geom_hbond_atom_site_label_H
_geom_hbond_atom_site_label_A
_geom_hbond_distance_DH
_geom_hbond_distance_HA
_geom_hbond_distance_DA
_geom_hbond_angle_DHA
_geom_hbond_site_symmetry_A
O1W H1WA O14 0.84 2.00 2.7735(17) 152.9 .
O1W H1WB O13 0.78 2.30 3.0690(12) 169.7 6_566
O2W H2WB O15 0.85 1.89 2.7200(18) 166.1 4_556
O2W H2WB O15' 0.85 2.30 3.000(3) 140.1 4_556
